data_7244571
loop_
_publ_author_name
'D, Joseph Daniel'
'P., Karuppasamy'
'Phan, Vuong Quoc'
'Kim, Hongjoo'

_publ_section_title
;
 Synthesis, crystal growth, structural and physico-chemical properties of
 an Organic single crystal (C11H16N2O4) for fast scintillation and NLO
 applications
;
_journal_name_full CrystEngComm
_journal_paper_doi 10.1039/D1CE01674A
_journal_year 2022
_chemical_formula_moiety 'C5 H7 O4, C6 H9 N2'
_chemical_formula_sum 'C11 H16 N2 O4'
_chemical_formula_weight 240.26
_chemical_name_systematic '2-amino 4-methylpyridinium Glutaric acid (C11 H16 N2 O4)'
_space_group_crystal_system triclinic
_space_group_IT_number 2
_space_group_name_Hall '-P 1'
_space_group_name_H-M_alt 'P -1'
_atom_sites_solution_hydrogens mixed
_atom_sites_solution_primary direct
_audit_creation_method SHELXL-2014/7
_audit_update_record
;
2020-10-31 deposited with the CCDC.	2022-03-04 downloaded from the CCDC.
;
_cell_angle_alpha 102.25(5)
_cell_angle_beta 91.01(6)
_cell_angle_gamma 94.03(3)
_cell_formula_units_Z 4
_cell_length_a 5.509(6)
_cell_length_b 9.973(10)
_cell_length_c 22.60(3)
_cell_measurement_reflns_used 6312
_cell_measurement_temperature 223(2)
_cell_measurement_theta_max 26.77
_cell_measurement_theta_min 2.46
_cell_volume 1210(2)
_computing_cell_refinement 'Bruker SAINT'
_computing_data_collection 'Bruker APEX3'
_computing_data_reduction 'Bruker SAINT'
_computing_molecular_graphics 'Bruker SHELXTL'
_computing_publication_material 'Bruker SHELXTL'
_computing_structure_refinement 'SHELXL-2014/7 (Sheldrick, 2014)'
_computing_structure_solution 'Bruker SHELXTL'
_diffrn_ambient_temperature 223(2)
_diffrn_measured_fraction_theta_full 0.998
_diffrn_measured_fraction_theta_max 0.982
_diffrn_measurement_device_type 'PHOTON III M14'
_diffrn_measurement_method '\f and \w scans'
_diffrn_radiation_type MoK\a
_diffrn_radiation_wavelength 0.71073
_diffrn_reflns_av_R_equivalents 0.0728
_diffrn_reflns_av_unetI/netI 0.0695
_diffrn_reflns_Laue_measured_fraction_full 0.998
_diffrn_reflns_Laue_measured_fraction_max 0.982
_diffrn_reflns_limit_h_max 7
_diffrn_reflns_limit_h_min -7
_diffrn_reflns_limit_k_max 13
_diffrn_reflns_limit_k_min -13
_diffrn_reflns_limit_l_max 30
_diffrn_reflns_limit_l_min -30
_diffrn_reflns_number 28078
_diffrn_reflns_point_group_measured_fraction_full 0.998
_diffrn_reflns_point_group_measured_fraction_max 0.982
_diffrn_reflns_theta_full 25.242
_diffrn_reflns_theta_max 28.685
_diffrn_reflns_theta_min 2.096
_exptl_absorpt_coefficient_mu 0.101
_exptl_absorpt_correction_T_max 0.7457
_exptl_absorpt_correction_T_min 0.6363
_exptl_absorpt_correction_type multi-scan
_exptl_absorpt_process_details 'Bruker SADABS'
_exptl_crystal_colour colorless
_exptl_crystal_density_diffrn 1.319
_exptl_crystal_description block
_exptl_crystal_F_000 512
_exptl_crystal_size_max 0.347
_exptl_crystal_size_mid 0.173
_exptl_crystal_size_min 0.057
_refine_diff_density_max 0.289
_refine_diff_density_min -0.331
_refine_diff_density_rms 0.072
_refine_ls_extinction_method none
_refine_ls_goodness_of_fit_ref 1.056
_refine_ls_hydrogen_treatment mixed
_refine_ls_matrix_type full
_refine_ls_number_parameters 319
_refine_ls_number_reflns 6150
_refine_ls_number_restraints 0
_refine_ls_restrained_S_all 1.056
_refine_ls_R_factor_all 0.1409
_refine_ls_R_factor_gt 0.0827
_refine_ls_shift/su_max 0.000
_refine_ls_shift/su_mean 0.000
_refine_ls_structure_factor_coef Fsqd
_refine_ls_weighting_details 'w=1/[\s^2^(Fo^2^)+(0.0882P)^2^+1.0281P] where P=(Fo^2^+2Fc^2^)/3'
_refine_ls_weighting_scheme calc
_refine_ls_wR_factor_gt 0.2000
_refine_ls_wR_factor_ref 0.2272
_reflns_Friedel_coverage 0.000
_reflns_number_gt 3639
_reflns_number_total 6150
_reflns_threshold_expression 'I > 2\s(I)'
_cod_data_source_file d1ce01674a2.cif
_cod_data_source_block Glutaricacid
_cod_depositor_comments
;
The following automatic conversions were performed:

data item '_exptl_absorpt_correction_type' value 'Multi-scan' was
changed to 'multi-scan' in accordance with the
/home/data/users/saulius/crontab/automatic-downloads/rss-feeds/RSC/lib/dictionaries/cif_core.dic
dictionary named 'cif_core.dic' version 2.4.2 last updated on
2011-04-26.

Automatic conversion script
Id: cif_fix_values 7556 2019-12-06 15:28:31Z antanas 
;
_cod_database_code 7244571
_shelx_shelxl_version_number 2014/7
_shelx_space_group_comment
; 
The symmetry employed for this shelxl refinement is uniquely defined 
by the following loop, which should always be used as a source of 
symmetry information in preference to the above space-group names. 
They are only intended as comments. 
;
_shelx_estimated_absorpt_t_min 0.966
_shelx_estimated_absorpt_t_max 0.994

loop_
_space_group_symop_operation_xyz
'x, y, z'
'-x, -y, -z'

loop_
_atom_site_label
_atom_site_type_symbol
_atom_site_fract_x
_atom_site_fract_y
_atom_site_fract_z
_atom_site_U_iso_or_equiv
_atom_site_adp_type
_atom_site_occupancy
_atom_site_site_symmetry_order
_atom_site_calc_flag
_atom_site_refinement_flags_posn
_atom_site_refinement_flags_adp
_atom_site_refinement_flags_occupancy
_atom_site_disorder_assembly
_atom_site_disorder_group
N1 N 0.5313(5) 0.7678(3) 1.01827(12) 0.0377(6) Uani 1 1 d . . . . .
H1N H 0.628(7) 0.786(4) 1.0475(17) 0.053(11) Uiso 1 1 d . . . . .
C1 C 0.3533(6) 0.8544(3) 1.01768(15) 0.0458(8) Uani 1 1 d . . . . .
H1 H 0.3340 0.9246 1.0519 0.055 Uiso 1 1 calc R U . . .
C2 C 0.2032(6) 0.8412(3) 0.96870(15) 0.0481(9) Uani 1 1 d . . . . .
H2 H 0.0810 0.9024 0.9686 0.058 Uiso 1 1 calc R U . . .
C3 C 0.2307(6) 0.7353(3) 0.91763(14) 0.0378(7) Uani 1 1 d . . . . .
C4 C 0.4099(6) 0.6483(3) 0.91958(13) 0.0367(7) Uani 1 1 d . . . . .
H4 H 0.4301 0.5766 0.8860 0.044 Uiso 1 1 calc R U . . .
C5 C 0.5650(5) 0.6644(3) 0.97121(13) 0.0341(7) Uani 1 1 d . . . . .
C6 C 0.0610(6) 0.7188(4) 0.86380(15) 0.0480(8) Uani 1 1 d . . . . .
H6A H 0.1221 0.6543 0.8300 0.072 Uiso 1 1 calc R U . . .
H6B H 0.0498 0.8072 0.8529 0.072 Uiso 1 1 calc R U . . .
H6C H -0.0990 0.6842 0.8736 0.072 Uiso 1 1 calc R U . . .
N2 N 0.7432(5) 0.5855(3) 0.97625(12) 0.0434(7) Uani 1 1 d . . . . .
H2A H 0.8338 0.6014 1.0093 0.052 Uiso 1 1 calc R U . . .
H2B H 0.7700 0.5174 0.9466 0.052 Uiso 1 1 calc R U . . .
N3 N 0.9683(5) 0.7188(3) 0.48215(11) 0.0407(7) Uani 1 1 d . . . . .
H3N H 0.978(7) 0.649(4) 0.4451(17) 0.055(10) Uiso 1 1 d . . . . .
C7 C 0.7900(7) 0.8058(4) 0.48339(15) 0.0534(10) Uani 1 1 d . . . . .
H7 H 0.6843 0.7965 0.4494 0.064 Uiso 1 1 calc R U . . .
C8 C 0.7618(7) 0.9057(4) 0.53267(15) 0.0560(10) Uani 1 1 d . . . . .
H8 H 0.6376 0.9658 0.5332 0.067 Uiso 1 1 calc R U . . .
C9 C 0.9212(6) 0.9190(3) 0.58375(14) 0.0429(8) Uani 1 1 d . . . . .
C10 C 1.0948(6) 0.8276(3) 0.58199(14) 0.0398(7) Uani 1 1 d . . . . .
H10 H 1.1999 0.8342 0.6159 0.048 Uiso 1 1 calc R U . . .
C11 C 1.1188(6) 0.7235(3) 0.53027(13) 0.0379(7) Uani 1 1 d . . . . .
C12 C 0.8902(8) 1.0316(4) 0.63776(16) 0.0585(10) Uani 1 1 d . . . . .
H12A H 0.9943 1.0198 0.6711 0.088 Uiso 1 1 calc R U . . .
H12B H 0.7217 1.0281 0.6495 0.088 Uiso 1 1 calc R U . . .
H12C H 0.9343 1.1199 0.6278 0.088 Uiso 1 1 calc R U . . .
N4 N 1.2801(5) 0.6313(3) 0.52573(12) 0.0522(8) Uani 1 1 d . . . . .
H4A H 1.2873 0.5696 0.4923 0.063 Uiso 1 1 calc R U . . .
H4B H 1.3796 0.6318 0.5561 0.063 Uiso 1 1 calc R U . . .
O1 O 0.0203(5) 0.6387(2) 0.08752(10) 0.0537(7) Uani 1 1 d . . . . .
O2 O -0.1849(4) 0.8205(2) 0.11816(10) 0.0506(7) Uani 1 1 d . . . . .
C13 C -0.0265(6) 0.7387(3) 0.12665(13) 0.0364(7) Uani 1 1 d . . . . .
C14 C 0.1040(6) 0.7696(3) 0.18789(14) 0.0390(7) Uani 1 1 d . . . . .
H14A H 0.1829 0.8630 0.1950 0.047 Uiso 1 1 calc R U . . .
H14B H -0.0175 0.7683 0.2190 0.047 Uiso 1 1 calc R U . . .
C15 C 0.2931(6) 0.6724(3) 0.19603(14) 0.0391(7) Uani 1 1 d . . . . .
H15A H 0.4180 0.6743 0.1658 0.047 Uiso 1 1 calc R U . . .
H15B H 0.2164 0.5785 0.1893 0.047 Uiso 1 1 calc R U . . .
C16 C 0.4120(6) 0.7107(3) 0.25874(14) 0.0400(7) Uani 1 1 d . . . . .
H16A H 0.4843 0.8055 0.2652 0.048 Uiso 1 1 calc R U . . .
H16B H 0.2851 0.7088 0.2885 0.048 Uiso 1 1 calc R U . . .
C17 C 0.6054(6) 0.6203(3) 0.27091(13) 0.0372(7) Uani 1 1 d . . . . .
O3 O 0.6732(5) 0.5254(2) 0.23449(10) 0.0513(6) Uani 1 1 d . . . . .
O4 O 0.6932(5) 0.6575(3) 0.32688(10) 0.0588(7) Uani 1 1 d . . . . .
H4C H 0.8049 0.6087 0.3317 0.088 Uiso 1 1 calc R U . . .
O5 O 0.3202(4) 0.4473(2) 0.41328(10) 0.0488(6) Uani 1 1 d . . . . .
O6 O 0.0272(5) 0.5501(3) 0.37729(10) 0.0565(7) Uani 1 1 d . . . . .
C18 C 0.1836(6) 0.4609(3) 0.37144(13) 0.0381(7) Uani 1 1 d . . . . .
C19 C 0.1906(6) 0.3671(3) 0.30990(13) 0.0361(7) Uani 1 1 d . . . . .
H19A H 0.2005 0.4236 0.2793 0.043 Uiso 1 1 calc R U . . .
H19B H 0.0372 0.3093 0.3022 0.043 Uiso 1 1 calc R U . . .
C20 C 0.3988(6) 0.2746(3) 0.30173(13) 0.0355(7) Uani 1 1 d . . . . .
H20A H 0.3877 0.2146 0.3309 0.043 Uiso 1 1 calc R U . . .
H20B H 0.5539 0.3308 0.3095 0.043 Uiso 1 1 calc R U . . .
C21 C 0.3905(6) 0.1877(3) 0.23780(13) 0.0385(7) Uani 1 1 d . . . . .
H21A H 0.2290 0.1386 0.2296 0.046 Uiso 1 1 calc R U . . .
H21B H 0.4105 0.2492 0.2094 0.046 Uiso 1 1 calc R U . . .
C22 C 0.5784(6) 0.0848(3) 0.22549(13) 0.0363(7) Uani 1 1 d . . . . .
O7 O 0.7262(5) 0.0650(3) 0.26173(11) 0.0615(8) Uani 1 1 d . . . . .
O8 O 0.5654(4) 0.0170(2) 0.16840(10) 0.0479(6) Uani 1 1 d . . . . .
H8A H 0.6658 -0.0424 0.1633 0.072 Uiso 1 1 calc R U . . .

loop_
_atom_site_aniso_label
_atom_site_aniso_U_11
_atom_site_aniso_U_22
_atom_site_aniso_U_33
_atom_site_aniso_U_23
_atom_site_aniso_U_13
_atom_site_aniso_U_12
N1 0.0399(16) 0.0386(14) 0.0329(14) 0.0005(11) -0.0050(12) 0.0143(12)
C1 0.051(2) 0.0417(18) 0.0407(17) -0.0047(14) -0.0036(15) 0.0201(16)
C2 0.044(2) 0.0471(19) 0.0491(19) -0.0047(15) -0.0078(15) 0.0211(16)
C3 0.0334(17) 0.0408(17) 0.0387(16) 0.0066(13) 0.0007(13) 0.0056(14)
C4 0.0363(17) 0.0367(16) 0.0345(15) 0.0000(12) 0.0006(13) 0.0077(13)
C5 0.0321(16) 0.0337(15) 0.0357(15) 0.0043(12) 0.0033(12) 0.0064(13)
C6 0.0400(19) 0.059(2) 0.0440(19) 0.0088(16) -0.0083(15) 0.0072(17)
N2 0.0445(16) 0.0433(15) 0.0395(14) -0.0022(11) -0.0057(12) 0.0202(13)
N3 0.0458(16) 0.0459(15) 0.0293(13) 0.0011(11) -0.0041(11) 0.0185(13)
C7 0.055(2) 0.066(2) 0.0395(18) 0.0023(16) -0.0093(16) 0.0318(19)
C8 0.070(3) 0.054(2) 0.0436(19) -0.0004(16) -0.0057(17) 0.0398(19)
C9 0.052(2) 0.0368(17) 0.0392(17) 0.0041(13) 0.0031(15) 0.0132(15)
C10 0.0463(19) 0.0393(17) 0.0323(15) 0.0027(13) -0.0042(13) 0.0102(14)
C11 0.0395(18) 0.0396(16) 0.0340(15) 0.0041(12) -0.0051(13) 0.0130(14)
C12 0.082(3) 0.0400(19) 0.050(2) -0.0025(16) 0.004(2) 0.0222(19)
N4 0.0560(19) 0.0568(18) 0.0401(15) -0.0055(13) -0.0127(13) 0.0313(15)
O1 0.0624(16) 0.0561(14) 0.0379(12) -0.0089(10) -0.0117(11) 0.0341(13)
O2 0.0583(16) 0.0506(14) 0.0401(12) -0.0051(10) -0.0104(11) 0.0330(12)
C13 0.0380(17) 0.0366(16) 0.0331(15) 0.0015(12) -0.0017(13) 0.0121(13)
C14 0.0401(18) 0.0364(16) 0.0387(16) 0.0020(13) -0.0048(13) 0.0120(14)
C15 0.0428(19) 0.0327(16) 0.0402(17) 0.0020(13) -0.0058(14) 0.0114(14)
C16 0.0443(19) 0.0343(16) 0.0393(16) 0.0000(13) -0.0081(14) 0.0144(14)
C17 0.0416(18) 0.0342(16) 0.0336(15) 0.0018(12) -0.0041(13) 0.0068(14)
O3 0.0628(16) 0.0489(14) 0.0409(12) -0.0009(10) -0.0029(11) 0.0286(12)
O4 0.0723(19) 0.0565(15) 0.0442(13) -0.0058(11) -0.0204(12) 0.0379(13)
O5 0.0536(15) 0.0561(14) 0.0344(11) -0.0031(10) -0.0080(10) 0.0305(12)
O6 0.0647(17) 0.0667(16) 0.0358(12) -0.0059(11) -0.0105(11) 0.0450(14)
C18 0.0370(18) 0.0442(17) 0.0331(15) 0.0042(13) -0.0042(13) 0.0174(14)
C19 0.0339(17) 0.0380(16) 0.0345(15) 0.0006(12) -0.0015(12) 0.0129(13)
C20 0.0365(17) 0.0347(15) 0.0353(15) 0.0039(12) -0.0001(13) 0.0129(13)
C21 0.0388(18) 0.0382(16) 0.0369(16) 0.0016(13) -0.0022(13) 0.0130(14)
C22 0.0404(18) 0.0306(15) 0.0357(15) 0.0001(12) -0.0018(13) 0.0091(13)
O7 0.0671(18) 0.0655(16) 0.0473(14) -0.0078(12) -0.0188(12) 0.0387(14)
O8 0.0540(15) 0.0475(13) 0.0384(12) -0.0064(10) -0.0039(10) 0.0260(11)

loop_
_atom_type_symbol
_atom_type_description
_atom_type_scat_dispersion_real
_atom_type_scat_dispersion_imag
_atom_type_scat_source
C C 0.0033 0.0016 'International Tables Vol C Tables 4.2.6.8 and 6.1.1.4'
H H 0.0000 0.0000 'International Tables Vol C Tables 4.2.6.8 and 6.1.1.4'
N N 0.0061 0.0033 'International Tables Vol C Tables 4.2.6.8 and 6.1.1.4'
O O 0.0106 0.0060 'International Tables Vol C Tables 4.2.6.8 and 6.1.1.4'

loop_
_geom_angle_atom_site_label_1
_geom_angle_atom_site_label_2
_geom_angle_atom_site_label_3
_geom_angle
_geom_angle_site_symmetry_1
_geom_angle_site_symmetry_3
_geom_angle_publ_flag
C5 N1 C1 122.2(3) . . ?
C5 N1 H1N 120(3) . . ?
C1 N1 H1N 117(3) . . ?
C2 C1 N1 120.9(3) . . ?
C2 C1 H1 119.5 . . ?
N1 C1 H1 119.5 . . ?
C1 C2 C3 119.6(3) . . ?
C1 C2 H2 120.2 . . ?
C3 C2 H2 120.2 . . ?
C4 C3 C2 118.4(3) . . ?
C4 C3 C6 121.9(3) . . ?
C2 C3 C6 119.6(3) . . ?
C3 C4 C5 120.9(3) . . ?
C3 C4 H4 119.5 . . ?
C5 C4 H4 119.5 . . ?
N2 C5 N1 117.6(3) . . ?
N2 C5 C4 124.4(3) . . ?
N1 C5 C4 117.9(3) . . ?
C3 C6 H6A 109.5 . . ?
C3 C6 H6B 109.5 . . ?
H6A C6 H6B 109.5 . . ?
C3 C6 H6C 109.5 . . ?
H6A C6 H6C 109.5 . . ?
H6B C6 H6C 109.5 . . ?
C5 N2 H2A 120.0 . . ?
C5 N2 H2B 120.0 . . ?
H2A N2 H2B 120.0 . . ?
C11 N3 C7 122.3(3) . . ?
C11 N3 H3N 121(2) . . ?
C7 N3 H3N 116(2) . . ?
C8 C7 N3 120.8(3) . . ?
C8 C7 H7 119.6 . . ?
N3 C7 H7 119.6 . . ?
C7 C8 C9 119.3(3) . . ?
C7 C8 H8 120.4 . . ?
C9 C8 H8 120.4 . . ?
C10 C9 C8 118.7(3) . . ?
C10 C9 C12 122.6(3) . . ?
C8 C9 C12 118.7(3) . . ?
C9 C10 C11 120.9(3) . . ?
C9 C10 H10 119.6 . . ?
C11 C10 H10 119.6 . . ?
N4 C11 N3 118.0(3) . . ?
N4 C11 C10 124.1(3) . . ?
N3 C11 C10 117.9(3) . . ?
C9 C12 H12A 109.5 . . ?
C9 C12 H12B 109.5 . . ?
H12A C12 H12B 109.5 . . ?
C9 C12 H12C 109.5 . . ?
H12A C12 H12C 109.5 . . ?
H12B C12 H12C 109.5 . . ?
C11 N4 H4A 120.0 . . ?
C11 N4 H4B 120.0 . . ?
H4A N4 H4B 120.0 . . ?
O1 C13 O2 122.6(3) . . ?
O1 C13 C14 120.6(3) . . ?
O2 C13 C14 116.8(2) . . ?
C15 C14 C13 115.4(2) . . ?
C15 C14 H14A 108.4 . . ?
C13 C14 H14A 108.4 . . ?
C15 C14 H14B 108.4 . . ?
C13 C14 H14B 108.4 . . ?
H14A C14 H14B 107.5 . . ?
C14 C15 C16 111.6(2) . . ?
C14 C15 H15A 109.3 . . ?
C16 C15 H15A 109.3 . . ?
C14 C15 H15B 109.3 . . ?
C16 C15 H15B 109.3 . . ?
H15A C15 H15B 108.0 . . ?
C17 C16 C15 115.4(2) . . ?
C17 C16 H16A 108.4 . . ?
C15 C16 H16A 108.4 . . ?
C17 C16 H16B 108.4 . . ?
C15 C16 H16B 108.4 . . ?
H16A C16 H16B 107.5 . . ?
O3 C17 O4 123.5(3) . . ?
O3 C17 C16 124.9(3) . . ?
O4 C17 C16 111.6(2) . . ?
C17 O4 H4C 109.5 . . ?
O5 C18 O6 123.3(3) . . ?
O5 C18 C19 120.6(3) . . ?
O6 C18 C19 116.1(3) . . ?
C18 C19 C20 115.0(3) . . ?
C18 C19 H19A 108.5 . . ?
C20 C19 H19A 108.5 . . ?
C18 C19 H19B 108.5 . . ?
C20 C19 H19B 108.5 . . ?
H19A C19 H19B 107.5 . . ?
C19 C20 C21 110.2(3) . . ?
C19 C20 H20A 109.6 . . ?
C21 C20 H20A 109.6 . . ?
C19 C20 H20B 109.6 . . ?
C21 C20 H20B 109.6 . . ?
H20A C20 H20B 108.1 . . ?
C22 C21 C20 115.1(3) . . ?
C22 C21 H21A 108.5 . . ?
C20 C21 H21A 108.5 . . ?
C22 C21 H21B 108.5 . . ?
C20 C21 H21B 108.5 . . ?
H21A C21 H21B 107.5 . . ?
O7 C22 O8 122.9(3) . . ?
O7 C22 C21 125.6(3) . . ?
O8 C22 C21 111.5(3) . . ?
C22 O8 H8A 109.5 . . ?

loop_
_geom_bond_atom_site_label_1
_geom_bond_atom_site_label_2
_geom_bond_distance
_geom_bond_site_symmetry_2
_geom_bond_publ_flag
N1 C5 1.341(4) . ?
N1 C1 1.353(4) . ?
N1 H1N 0.82(4) . ?
C1 C2 1.348(5) . ?
C1 H1 0.9400 . ?
C2 C3 1.408(4) . ?
C2 H2 0.9400 . ?
C3 C4 1.366(4) . ?
C3 C6 1.495(5) . ?
C4 C5 1.408(4) . ?
C4 H4 0.9400 . ?
C5 N2 1.319(4) . ?
C6 H6A 0.9700 . ?
C6 H6B 0.9700 . ?
C6 H6C 0.9700 . ?
N2 H2A 0.8700 . ?
N2 H2B 0.8700 . ?
N3 C11 1.347(4) . ?
N3 C7 1.353(4) . ?
N3 H3N 0.97(4) . ?
C7 C8 1.347(5) . ?
C7 H7 0.9400 . ?
C8 C9 1.416(5) . ?
C8 H8 0.9400 . ?
C9 C10 1.362(4) . ?
C9 C12 1.494(4) . ?
C10 C11 1.404(4) . ?
C10 H10 0.9400 . ?
C11 N4 1.313(4) . ?
C12 H12A 0.9700 . ?
C12 H12B 0.9700 . ?
C12 H12C 0.9700 . ?
N4 H4A 0.8700 . ?
N4 H4B 0.8700 . ?
O1 C13 1.230(4) . ?
O2 C13 1.275(4) . ?
C13 C14 1.510(4) . ?
C14 C15 1.506(4) . ?
C14 H14A 0.9800 . ?
C14 H14B 0.9800 . ?
C15 C16 1.512(4) . ?
C15 H15A 0.9800 . ?
C15 H15B 0.9800 . ?
C16 C17 1.502(4) . ?
C16 H16A 0.9800 . ?
C16 H16B 0.9800 . ?
C17 O3 1.201(4) . ?
C17 O4 1.314(4) . ?
O4 H4C 0.8300 . ?
O5 C18 1.234(4) . ?
O6 C18 1.270(3) . ?
C18 C19 1.505(4) . ?
C19 C20 1.511(4) . ?
C19 H19A 0.9800 . ?
C19 H19B 0.9800 . ?
C20 C21 1.517(4) . ?
C20 H20A 0.9800 . ?
C20 H20B 0.9800 . ?
C21 C22 1.497(4) . ?
C21 H21A 0.9800 . ?
C21 H21B 0.9800 . ?
C22 O7 1.200(4) . ?
C22 O8 1.321(4) . ?
O8 H8A 0.8300 . ?

loop_
_geom_hbond_atom_site_label_D
_geom_hbond_atom_site_label_H
_geom_hbond_atom_site_label_A
_geom_hbond_distance_DH
_geom_hbond_distance_HA
_geom_hbond_distance_DA
_geom_hbond_angle_DHA
_geom_hbond_site_symmetry_A
N2 H2A O1 0.87 1.98 2.850(5) 176.2 1_656
N4 H4A O5 0.87 1.96 2.823(4) 173.6 1_655
N1 H1N O2 0.82(4) 1.84(4) 2.660(4) 173(4) 1_656
N3 H3N O6 0.97(4) 1.68(4) 2.639(4) 170(3) 1_655
O4 H4C O6 0.83 1.79 2.560(4) 152.8 1_655
O8 H8A O2 0.83 1.78 2.552(3) 153.0 1_645

loop_
_geom_torsion_atom_site_label_1
_geom_torsion_atom_site_label_2
_geom_torsion_atom_site_label_3
_geom_torsion_atom_site_label_4
_geom_torsion
_geom_torsion_site_symmetry_1
_geom_torsion_site_symmetry_2
_geom_torsion_site_symmetry_3
_geom_torsion_site_symmetry_4
_geom_torsion_publ_flag
C5 N1 C1 C2 -1.1(5) . . . . ?
N1 C1 C2 C3 0.5(6) . . . . ?
C1 C2 C3 C4 0.2(5) . . . . ?
C1 C2 C3 C6 178.7(3) . . . . ?
C2 C3 C4 C5 -0.5(5) . . . . ?
C6 C3 C4 C5 -178.9(3) . . . . ?
C1 N1 C5 N2 -179.8(3) . . . . ?
C1 N1 C5 C4 0.8(5) . . . . ?
C3 C4 C5 N2 -179.4(3) . . . . ?
C3 C4 C5 N1 -0.1(5) . . . . ?
C11 N3 C7 C8 2.8(6) . . . . ?
N3 C7 C8 C9 -0.1(6) . . . . ?
C7 C8 C9 C10 -1.8(6) . . . . ?
C7 C8 C9 C12 179.1(4) . . . . ?
C8 C9 C10 C11 1.2(5) . . . . ?
C12 C9 C10 C11 -179.7(3) . . . . ?
C7 N3 C11 N4 177.2(3) . . . . ?
C7 N3 C11 C10 -3.3(5) . . . . ?
C9 C10 C11 N4 -179.3(3) . . . . ?
C9 C10 C11 N3 1.3(5) . . . . ?
O1 C13 C14 C15 1.2(5) . . . . ?
O2 C13 C14 C15 -179.0(3) . . . . ?
C13 C14 C15 C16 -179.5(3) . . . . ?
C14 C15 C16 C17 -179.4(3) . . . . ?
C15 C16 C17 O3 2.2(5) . . . . ?
C15 C16 C17 O4 -177.8(3) . . . . ?
O5 C18 C19 C20 -9.2(5) . . . . ?
O6 C18 C19 C20 172.4(3) . . . . ?
C18 C19 C20 C21 -178.6(3) . . . . ?
C19 C20 C21 C22 -176.0(3) . . . . ?
C20 C21 C22 O7 1.7(5) . . . . ?
C20 C21 C22 O8 -177.6(3) . . . . ?
